data_4071370
loop_
_publ_author_name
'Ozaki, Shuhei'
'Sasamori, Takahiro'
'Tokitoh, Norihiro'

_publ_section_title
;
 Synthesis of a 1-Hydrosilene Stable in Solution and Its Unique
 Properties#
;
_journal_issue 10
_journal_name_full Organometallics
_journal_page_first 2163
_journal_paper_doi 10.1021/om8001334
_journal_volume 27
_journal_year 2008
_chemical_formula_moiety 'C46 H78 O Si7'
_chemical_formula_sum 'C46 H78 O Si7'
_chemical_formula_weight 843.71
_chemical_name_common compound7
_chemical_name_systematic
; 
 ? 
;
_space_group_IT_number 14
_symmetry_cell_setting monoclinic
_symmetry_Int_Tables_number 14
_symmetry_space_group_name_Hall '-P 2yab'
_symmetry_space_group_name_H-M 'P 1 21/a 1'
_atom_sites_solution_hydrogens geom
_atom_sites_solution_primary direct
_atom_sites_solution_secondary difmap
_audit_creation_method SHELXL-97
_cell_angle_alpha 90.00
_cell_angle_beta 104.5951(17)
_cell_angle_gamma 90.00
_cell_formula_units_Z 4
_cell_length_a 19.0513(3)
_cell_length_b 11.1572(2)
_cell_length_c 24.5895(6)
_cell_measurement_temperature 103(2)
_cell_measurement_theta_max 25.0
_cell_measurement_theta_min 1.71
_cell_volume 5058.06(18)
_computing_cell_refinement HKL2000
_computing_data_collection CrystalClear
_computing_data_reduction HKL2000
_computing_structure_refinement 'SHELXL-97 (Sheldrick, 1997)'
_computing_structure_solution 'SHELXS-97 (Sheldrick, 1997)'
_diffrn_ambient_temperature 103(2)
_diffrn_detector_area_resol_mean 28.5714
_diffrn_measured_fraction_theta_full 0.999
_diffrn_measured_fraction_theta_max 0.999
_diffrn_measurement_device_type 'Rigaku VariMax Saturn'
_diffrn_measurement_method \w
_diffrn_radiation_monochromator Confocal
_diffrn_radiation_source 'rotating-anode X-ray tube'
_diffrn_radiation_type MoK\a
_diffrn_radiation_wavelength 0.71069
_diffrn_reflns_av_R_equivalents 0.0929
_diffrn_reflns_av_sigmaI/netI 0.0627
_diffrn_reflns_limit_h_max 22
_diffrn_reflns_limit_h_min -22
_diffrn_reflns_limit_k_max 13
_diffrn_reflns_limit_k_min -13
_diffrn_reflns_limit_l_max 29
_diffrn_reflns_limit_l_min -29
_diffrn_reflns_number 41928
_diffrn_reflns_theta_full 25.00
_diffrn_reflns_theta_max 25.00
_diffrn_reflns_theta_min 1.71
_exptl_absorpt_coefficient_mu 0.220
_exptl_absorpt_correction_T_max 0.9783
_exptl_absorpt_correction_T_min 0.9741
_exptl_absorpt_correction_type multi-scan
_exptl_absorpt_process_details 'Jacobson, R. (1998) Private communication'
_exptl_crystal_colour colorless
_exptl_crystal_density_diffrn 1.108
_exptl_crystal_density_method 'not measured'
_exptl_crystal_description prismatic
_exptl_crystal_F_000 1840
_exptl_crystal_size_max 0.12
_exptl_crystal_size_mid 0.10
_exptl_crystal_size_min 0.10
_refine_diff_density_max 0.965
_refine_diff_density_min -0.483
_refine_diff_density_rms 0.075
_refine_ls_extinction_method none
_refine_ls_goodness_of_fit_ref 1.086
_refine_ls_hydrogen_treatment mixed
_refine_ls_matrix_type full
_refine_ls_number_parameters 511
_refine_ls_number_reflns 8899
_refine_ls_number_restraints 0
_refine_ls_restrained_S_all 1.086
_refine_ls_R_factor_all 0.0960
_refine_ls_R_factor_gt 0.0627
_refine_ls_shift/su_max 0.001
_refine_ls_shift/su_mean 0.000
_refine_ls_structure_factor_coef Fsqd
_refine_ls_weighting_details 'calc w=1/[\s^2^(Fo^2^)+(0.0619P)^2^+6.6230P] where P=(Fo^2^+2Fc^2^)/3'
_refine_ls_weighting_scheme calc
_refine_ls_wR_factor_gt 0.1333
_refine_ls_wR_factor_ref 0.1509
_reflns_number_gt 6432
_reflns_number_total 8899
_reflns_threshold_expression >2sigma(I)
_cod_data_source_file om8001334-file003.cif
_cod_data_source_block comp7
_cod_original_cell_volume 5058.06(17)
_cod_original_sg_symbol_H-M P21/a
_cod_database_code 4071370

loop_
_symmetry_equiv_pos_as_xyz
'x, y, z'
'-x+1/2, y+1/2, -z'
'-x, -y, -z'
'x-1/2, -y-1/2, z'

loop_
_atom_site_label
_atom_site_type_symbol
_atom_site_fract_x
_atom_site_fract_y
_atom_site_fract_z
_atom_site_U_iso_or_equiv
_atom_site_adp_type
_atom_site_occupancy
_atom_site_symmetry_multiplicity
_atom_site_calc_flag
_atom_site_refinement_flags
Si1 Si 0.86804(6) 0.02562(9) 0.69759(4) 0.0223(2) Uani 1 1 d .
H1 H 0.935(2) 0.093(3) 0.6977(15) 0.034(10) Uiso 1 1 d .
C1 C 0.81939(19) -0.0075(3) 0.61882(14) 0.0212(8) Uani 1 1 d .
C2 C 0.84568(19) 0.0737(3) 0.57776(14) 0.0207(8) Uani 1 1 d .
C3 C 0.9190(2) 0.1014(3) 0.58378(15) 0.0259(8) Uani 1 1 d .
H2 H 0.9537 0.0740 0.6163 0.031 Uiso 1 1 calc R
C4 C 0.9427(2) 0.1674(4) 0.54390(16) 0.0309(9) Uani 1 1 d .
H3 H 0.9928 0.1848 0.5494 0.037 Uiso 1 1 calc R
C5 C 0.8934(2) 0.2078(3) 0.49633(16) 0.0308(9) Uani 1 1 d .
H4 H 0.9092 0.2537 0.4691 0.037 Uiso 1 1 calc R
C6 C 0.8206(2) 0.1807(3) 0.48854(15) 0.0274(9) Uani 1 1 d .
H5 H 0.7862 0.2072 0.4557 0.033 Uiso 1 1 calc R
C7 C 0.79820(19) 0.1146(3) 0.52904(14) 0.0215(8) Uani 1 1 d .
O1 O 0.72433(13) 0.0904(2) 0.51529(10) 0.0258(6) Uani 1 1 d .
C8 C 0.6951(2) 0.0400(3) 0.55631(14) 0.0237(8) Uani 1 1 d .
C9 C 0.6200(2) 0.0376(4) 0.54303(17) 0.0330(9) Uani 1 1 d .
H6 H 0.5926 0.0703 0.5085 0.040 Uiso 1 1 calc R
C10 C 0.5853(2) -0.0132(4) 0.58060(18) 0.0370(10) Uani 1 1 d .
H7 H 0.5338 -0.0152 0.5719 0.044 Uiso 1 1 calc R
C11 C 0.6255(2) -0.0607(4) 0.63067(17) 0.0348(10) Uani 1 1 d .
H8 H 0.6018 -0.0965 0.6563 0.042 Uiso 1 1 calc R
C12 C 0.7000(2) -0.0561(3) 0.64326(16) 0.0295(9) Uani 1 1 d .
H9 H 0.7271 -0.0888 0.6778 0.035 Uiso 1 1 calc R
C13 C 0.73718(19) -0.0043(3) 0.60640(14) 0.0228(8) Uani 1 1 d .
C14 C 0.9076(2) -0.1261(3) 0.72143(15) 0.0276(8) Uani 1 1 d .
H10 H 0.9378 -0.1225 0.7606 0.033 Uiso 1 1 calc R
H11 H 0.8687 -0.1861 0.7193 0.033 Uiso 1 1 calc R
C15 C 0.9537(2) -0.1579(3) 0.68091(16) 0.0278(9) Uani 1 1 d .
C16 C 0.9212(2) -0.1661(3) 0.62598(15) 0.0263(8) Uani 1 1 d .
C17 C 0.8407(2) -0.1402(3) 0.60692(15) 0.0258(8) Uani 1 1 d .
H12 H 0.8147 -0.1964 0.6262 0.031 Uiso 1 1 calc R
H13 H 0.8241 -0.1558 0.5660 0.031 Uiso 1 1 calc R
C18 C 1.0330(2) -0.1730(4) 0.70768(18) 0.0379(10) Uani 1 1 d .
H14 H 1.0588 -0.1869 0.6785 0.057 Uiso 1 1 calc R
H15 H 1.0402 -0.2416 0.7334 0.057 Uiso 1 1 calc R
H16 H 1.0518 -0.1002 0.7287 0.057 Uiso 1 1 calc R
C19 C 0.9582(2) -0.1993(4) 0.58074(17) 0.0406(11) Uani 1 1 d .
H17 H 1.0092 -0.2183 0.5979 0.061 Uiso 1 1 calc R
H18 H 0.9553 -0.1319 0.5547 0.061 Uiso 1 1 calc R
H19 H 0.9341 -0.2694 0.5601 0.061 Uiso 1 1 calc R
C20 C 0.82350(17) 0.1165(3) 0.74561(13) 0.0171(7) Uani 1 1 d .
C21 C 0.81404(17) 0.2413(3) 0.73431(13) 0.0167(7) Uani 1 1 d .
C22 C 0.80306(17) 0.3187(3) 0.77585(14) 0.0182(7) Uani 1 1 d .
H20 H 0.7966 0.4017 0.7675 0.022 Uiso 1 1 calc R
C23 C 0.80120(17) 0.2791(3) 0.82930(13) 0.0164(7) Uani 1 1 d .
C24 C 0.80561(17) 0.1570(3) 0.83908(13) 0.0171(7) Uani 1 1 d .
H21 H 0.8015 0.1279 0.8745 0.020 Uiso 1 1 calc R
C25 C 0.81596(17) 0.0740(3) 0.79863(13) 0.0162(7) Uani 1 1 d .
C26 C 0.81487(17) 0.2991(3) 0.67841(13) 0.0171(7) Uani 1 1 d .
H22 H 0.8221 0.2319 0.6535 0.021 Uiso 1 1 calc R
C27 C 0.79605(18) 0.3696(3) 0.87446(13) 0.0183(7) Uani 1 1 d .
H23 H 0.7943 0.4480 0.8544 0.022 Uiso 1 1 calc R
C28 C 0.81835(18) -0.0576(3) 0.81512(13) 0.0184(7) Uani 1 1 d .
H24 H 0.8253 -0.1005 0.7812 0.022 Uiso 1 1 calc R
Si2 Si 0.72175(5) 0.36631(9) 0.64323(4) 0.0207(2) Uani 1 1 d .
Si3 Si 0.89451(5) 0.40555(9) 0.68273(4) 0.0231(2) Uani 1 1 d .
Si4 Si 0.70523(5) 0.36495(9) 0.89244(4) 0.0202(2) Uani 1 1 d .
Si5 Si 0.88415(6) 0.37954(9) 0.93038(4) 0.0257(2) Uani 1 1 d .
Si6 Si 0.72714(5) -0.11554(9) 0.82326(4) 0.0218(2) Uani 1 1 d .
Si7 Si 0.90203(6) -0.09917(9) 0.87263(4) 0.0237(2) Uani 1 1 d .
C29 C 0.6495(2) 0.2758(4) 0.66281(15) 0.0307(9) Uani 1 1 d .
H25 H 0.6017 0.3071 0.6432 0.046 Uiso 1 1 calc R
H26 H 0.6552 0.2808 0.7035 0.046 Uiso 1 1 calc R
H27 H 0.6535 0.1920 0.6521 0.046 Uiso 1 1 calc R
C30 C 0.7047(2) 0.3662(3) 0.56492(14) 0.0260(8) Uani 1 1 d .
H28 H 0.6951 0.2842 0.5508 0.039 Uiso 1 1 calc R
H29 H 0.7474 0.3977 0.5543 0.039 Uiso 1 1 calc R
H30 H 0.6626 0.4169 0.5486 0.039 Uiso 1 1 calc R
C31 C 0.7102(2) 0.5264(3) 0.66376(16) 0.0336(9) Uani 1 1 d .
H31 H 0.6609 0.5533 0.6457 0.050 Uiso 1 1 calc R
H32 H 0.7453 0.5773 0.6516 0.050 Uiso 1 1 calc R
H33 H 0.7184 0.5317 0.7047 0.050 Uiso 1 1 calc R
C32 C 0.8896(2) 0.4716(4) 0.61203(16) 0.0354(10) Uani 1 1 d .
H34 H 0.9322 0.5223 0.6141 0.053 Uiso 1 1 calc R
H35 H 0.8455 0.5201 0.6001 0.053 Uiso 1 1 calc R
H36 H 0.8886 0.4071 0.5848 0.053 Uiso 1 1 calc R
C33 C 0.8981(2) 0.5341(3) 0.73260(17) 0.0346(10) Uani 1 1 d .
H37 H 0.9112 0.5042 0.7713 0.052 Uiso 1 1 calc R
H38 H 0.8505 0.5730 0.7250 0.052 Uiso 1 1 calc R
H39 H 0.9345 0.5922 0.7275 0.052 Uiso 1 1 calc R
C34 C 0.9830(2) 0.3277(4) 0.70751(19) 0.0391(10) Uani 1 1 d .
H40 H 0.9885 0.2685 0.6794 0.059 Uiso 1 1 calc R
H41 H 0.9848 0.2871 0.7432 0.059 Uiso 1 1 calc R
H42 H 1.0224 0.3865 0.7130 0.059 Uiso 1 1 calc R
C35 C 0.6340(2) 0.3599(4) 0.82466(17) 0.0377(10) Uani 1 1 d .
H43 H 0.5860 0.3549 0.8323 0.056 Uiso 1 1 calc R
H44 H 0.6417 0.2894 0.8031 0.056 Uiso 1 1 calc R
H45 H 0.6368 0.4326 0.8030 0.056 Uiso 1 1 calc R
C36 C 0.6944(2) 0.5044(3) 0.93187(15) 0.0290(9) Uani 1 1 d .
H46 H 0.6460 0.5054 0.9390 0.044 Uiso 1 1 calc R
H47 H 0.7001 0.5748 0.9095 0.044 Uiso 1 1 calc R
H48 H 0.7313 0.5060 0.9677 0.044 Uiso 1 1 calc R
C37 C 0.6939(2) 0.2320(4) 0.93556(18) 0.0390(10) Uani 1 1 d .
H49 H 0.7325 0.2317 0.9705 0.059 Uiso 1 1 calc R
H50 H 0.6967 0.1586 0.9144 0.059 Uiso 1 1 calc R
H51 H 0.6467 0.2361 0.9444 0.059 Uiso 1 1 calc R
C38 C 0.9592(2) 0.3852(4) 0.89350(17) 0.0397(11) Uani 1 1 d .
H52 H 1.0061 0.3789 0.9212 0.060 Uiso 1 1 calc R
H53 H 0.9568 0.4612 0.8732 0.060 Uiso 1 1 calc R
H54 H 0.9538 0.3184 0.8669 0.060 Uiso 1 1 calc R
C39 C 0.8855(2) 0.5205(4) 0.97223(17) 0.0399(11) Uani 1 1 d .
H55 H 0.8575 0.5082 1.0002 0.060 Uiso 1 1 calc R
H56 H 0.8640 0.5861 0.9470 0.060 Uiso 1 1 calc R
H57 H 0.9357 0.5407 0.9914 0.060 Uiso 1 1 calc R
C40 C 0.9014(2) 0.2515(4) 0.98050(17) 0.0450(11) Uani 1 1 d .
H58 H 0.9459 0.2664 1.0099 0.067 Uiso 1 1 calc R
H59 H 0.9067 0.1777 0.9603 0.067 Uiso 1 1 calc R
H60 H 0.8605 0.2431 0.9977 0.067 Uiso 1 1 calc R
C41 C 0.6527(2) -0.0159(4) 0.78479(16) 0.0301(9) Uani 1 1 d .
H61 H 0.6602 0.0033 0.7478 0.045 Uiso 1 1 calc R
H62 H 0.6528 0.0582 0.8062 0.045 Uiso 1 1 calc R
H63 H 0.6061 -0.0568 0.7802 0.045 Uiso 1 1 calc R
C42 C 0.7163(2) -0.1281(4) 0.89681(16) 0.0373(10) Uani 1 1 d .
H64 H 0.7289 -0.0514 0.9163 0.056 Uiso 1 1 calc R
H65 H 0.7485 -0.1909 0.9169 0.056 Uiso 1 1 calc R
H66 H 0.6659 -0.1484 0.8956 0.056 Uiso 1 1 calc R
C43 C 0.7163(2) -0.2702(4) 0.79267(18) 0.0374(10) Uani 1 1 d .
H67 H 0.6724 -0.3070 0.7991 0.056 Uiso 1 1 calc R
H68 H 0.7586 -0.3188 0.8107 0.056 Uiso 1 1 calc R
H69 H 0.7122 -0.2657 0.7522 0.056 Uiso 1 1 calc R
C44 C 0.9781(2) 0.0027(4) 0.86826(17) 0.0357(10) Uani 1 1 d .
H70 H 1.0226 -0.0236 0.8951 0.054 Uiso 1 1 calc R
H71 H 0.9664 0.0847 0.8773 0.054 Uiso 1 1 calc R
H72 H 0.9850 0.0004 0.8301 0.054 Uiso 1 1 calc R
C45 C 0.8928(2) -0.0894(4) 0.94711(15) 0.0343(9) Uani 1 1 d .
H73 H 0.9411 -0.0843 0.9730 0.052 Uiso 1 1 calc R
H74 H 0.8679 -0.1610 0.9558 0.052 Uiso 1 1 calc R
H75 H 0.8647 -0.0179 0.9512 0.052 Uiso 1 1 calc R
C46 C 0.9271(2) -0.2592(4) 0.86241(17) 0.0371(10) Uani 1 1 d .
H76 H 0.9366 -0.2681 0.8253 0.056 Uiso 1 1 calc R
H77 H 0.8870 -0.3120 0.8651 0.056 Uiso 1 1 calc R
H78 H 0.9706 -0.2809 0.8915 0.056 Uiso 1 1 calc R

loop_
_atom_site_aniso_label
_atom_site_aniso_U_11
_atom_site_aniso_U_22
_atom_site_aniso_U_33
_atom_site_aniso_U_23
_atom_site_aniso_U_13
_atom_site_aniso_U_12
Si1 0.0272(6) 0.0223(5) 0.0181(5) -0.0009(4) 0.0066(4) 0.0056(4)
C1 0.025(2) 0.0232(19) 0.0167(17) -0.0030(14) 0.0081(15) 0.0008(15)
C2 0.027(2) 0.0203(18) 0.0170(17) -0.0026(14) 0.0101(15) -0.0002(15)
C3 0.025(2) 0.029(2) 0.0246(19) 0.0031(15) 0.0075(16) 0.0026(16)
C4 0.024(2) 0.035(2) 0.038(2) 0.0028(18) 0.0175(18) -0.0010(17)
C5 0.036(2) 0.030(2) 0.033(2) 0.0064(17) 0.0214(18) 0.0044(18)
C6 0.033(2) 0.029(2) 0.0218(19) 0.0038(15) 0.0100(16) 0.0087(17)
C7 0.024(2) 0.0236(19) 0.0191(18) -0.0019(14) 0.0090(15) 0.0013(15)
O1 0.0245(15) 0.0315(14) 0.0218(13) 0.0014(11) 0.0065(11) 0.0004(11)
C8 0.024(2) 0.0245(19) 0.0246(19) -0.0087(15) 0.0099(16) -0.0045(15)
C9 0.029(2) 0.035(2) 0.033(2) -0.0072(18) 0.0052(17) -0.0034(18)
C10 0.024(2) 0.040(2) 0.048(3) -0.013(2) 0.0123(19) -0.0084(18)
C11 0.033(2) 0.042(2) 0.034(2) -0.0066(18) 0.0169(19) -0.0124(19)
C12 0.035(2) 0.032(2) 0.026(2) -0.0005(16) 0.0147(17) -0.0028(17)
C13 0.024(2) 0.0217(19) 0.0245(19) -0.0069(14) 0.0099(15) -0.0036(15)
C14 0.029(2) 0.031(2) 0.0236(19) 0.0022(16) 0.0073(16) 0.0046(17)
C15 0.025(2) 0.026(2) 0.034(2) -0.0033(16) 0.0111(17) 0.0051(16)
C16 0.034(2) 0.0206(19) 0.028(2) -0.0029(15) 0.0146(17) 0.0026(16)
C17 0.031(2) 0.025(2) 0.0228(19) -0.0035(15) 0.0102(16) -0.0020(16)
C18 0.033(2) 0.035(2) 0.046(3) -0.0021(19) 0.010(2) 0.0087(19)
C19 0.052(3) 0.043(3) 0.033(2) 0.0000(19) 0.022(2) 0.015(2)
C20 0.0132(18) 0.0215(18) 0.0169(17) -0.0032(13) 0.0045(13) 0.0002(14)
C21 0.0121(17) 0.0192(18) 0.0190(17) -0.0031(14) 0.0043(13) -0.0020(14)
C22 0.0174(19) 0.0147(17) 0.0226(18) 0.0004(13) 0.0053(14) 0.0014(14)
C23 0.0078(17) 0.0227(18) 0.0178(17) -0.0044(14) 0.0017(13) -0.0017(13)
C24 0.0142(18) 0.0250(19) 0.0124(16) 0.0019(13) 0.0041(13) -0.0017(14)
C25 0.0080(17) 0.0194(17) 0.0203(17) -0.0038(14) 0.0023(13) -0.0004(13)
C26 0.0182(18) 0.0176(17) 0.0165(17) -0.0005(13) 0.0061(14) -0.0018(14)
C27 0.0216(19) 0.0169(17) 0.0180(17) -0.0006(13) 0.0076(14) 0.0011(14)
C28 0.0202(19) 0.0196(18) 0.0164(17) -0.0016(13) 0.0063(14) 0.0021(14)
Si2 0.0208(5) 0.0238(5) 0.0181(5) 0.0000(4) 0.0061(4) 0.0029(4)
Si3 0.0223(6) 0.0242(5) 0.0251(5) -0.0025(4) 0.0104(4) -0.0041(4)
Si4 0.0203(5) 0.0226(5) 0.0195(5) -0.0037(4) 0.0082(4) 0.0015(4)
Si5 0.0209(6) 0.0317(6) 0.0233(5) -0.0107(4) 0.0032(4) 0.0003(4)
Si6 0.0236(6) 0.0202(5) 0.0234(5) -0.0018(4) 0.0090(4) -0.0038(4)
Si7 0.0242(6) 0.0253(5) 0.0212(5) 0.0024(4) 0.0051(4) 0.0032(4)
C29 0.022(2) 0.045(2) 0.025(2) 0.0030(17) 0.0080(16) -0.0017(18)
C30 0.031(2) 0.0245(19) 0.0218(19) 0.0014(15) 0.0058(16) 0.0023(16)
C31 0.039(3) 0.029(2) 0.033(2) -0.0053(17) 0.0082(18) 0.0109(18)
C32 0.036(2) 0.041(2) 0.035(2) 0.0061(18) 0.0191(19) -0.0065(19)
C33 0.036(2) 0.028(2) 0.043(2) -0.0055(18) 0.0154(19) -0.0130(18)
C34 0.023(2) 0.036(2) 0.056(3) -0.007(2) 0.0055(19) -0.0060(18)
C35 0.027(2) 0.051(3) 0.035(2) -0.0150(19) 0.0060(18) 0.0075(19)
C36 0.027(2) 0.031(2) 0.030(2) -0.0087(16) 0.0097(17) 0.0020(17)
C37 0.051(3) 0.032(2) 0.045(3) 0.0037(19) 0.033(2) -0.002(2)
C38 0.021(2) 0.058(3) 0.039(2) -0.018(2) 0.0067(18) -0.004(2)
C39 0.030(2) 0.049(3) 0.039(2) -0.024(2) 0.0079(19) -0.007(2)
C40 0.044(3) 0.051(3) 0.030(2) 0.001(2) -0.0091(19) 0.004(2)
C41 0.022(2) 0.035(2) 0.033(2) -0.0024(17) 0.0074(16) -0.0041(17)
C42 0.041(3) 0.046(3) 0.029(2) 0.0063(18) 0.0151(18) -0.008(2)
C43 0.032(2) 0.029(2) 0.051(3) -0.0086(19) 0.010(2) -0.0055(18)
C44 0.022(2) 0.046(3) 0.037(2) 0.0046(19) 0.0029(17) 0.0021(18)
C45 0.040(3) 0.040(2) 0.023(2) 0.0040(17) 0.0074(17) 0.0069(19)
C46 0.046(3) 0.031(2) 0.031(2) 0.0030(17) 0.0038(19) 0.016(2)

loop_
_atom_type_symbol
_atom_type_description
_atom_type_scat_dispersion_real
_atom_type_scat_dispersion_imag
_atom_type_scat_source
C C 0.0033 0.0016 'International Tables Vol C Tables 4.2.6.8 and 6.1.1.4'
H H 0.0000 0.0000 'International Tables Vol C Tables 4.2.6.8 and 6.1.1.4'
O O 0.0106 0.0060 'International Tables Vol C Tables 4.2.6.8 and 6.1.1.4'
Si Si 0.0817 0.0704 'International Tables Vol C Tables 4.2.6.8 and 6.1.1.4'

loop_
_geom_angle_atom_site_label_1
_geom_angle_atom_site_label_2
_geom_angle_atom_site_label_3
_geom_angle
C14 Si1 C20 119.31(15)
C14 Si1 C1 100.96(16)
C20 Si1 C1 122.54(15)
C14 Si1 H1 100.4(15)
C20 Si1 H1 104.2(14)
C1 Si1 H1 106.8(14)
C13 C1 C2 110.2(3)
C13 C1 C17 106.5(3)
C2 C1 C17 106.9(3)
C13 C1 Si1 113.7(2)
C2 C1 Si1 112.8(2)
C17 C1 Si1 106.3(2)
C7 C2 C3 115.8(3)
C7 C2 C1 121.0(3)
C3 C2 C1 122.9(3)
C4 C3 C2 122.3(3)
C4 C3 H2 118.9
C2 C3 H2 118.9
C5 C4 C3 120.0(4)
C5 C4 H3 120.0
C3 C4 H3 120.0
C4 C5 C6 119.4(3)
C4 C5 H4 120.3
C6 C5 H4 120.3
C5 C6 C7 119.6(3)
C5 C6 H5 120.2
C7 C6 H5 120.2
C2 C7 O1 123.2(3)
C2 C7 C6 122.9(3)
O1 C7 C6 113.8(3)
C8 O1 C7 118.0(3)
C13 C8 C9 122.5(3)
C13 C8 O1 122.9(3)
C9 C8 O1 114.6(3)
C10 C9 C8 119.3(4)
C10 C9 H6 120.4
C8 C9 H6 120.4
C11 C10 C9 120.1(4)
C11 C10 H7 120.0
C9 C10 H7 120.0
C12 C11 C10 119.7(4)
C12 C11 H8 120.2
C10 C11 H8 120.2
C11 C12 C13 121.9(4)
C11 C12 H9 119.0
C13 C12 H9 119.0
C8 C13 C12 116.6(3)
C8 C13 C1 121.7(3)
C12 C13 C1 121.5(3)
C15 C14 Si1 104.8(2)
C15 C14 H10 110.8
Si1 C14 H10 110.8
C15 C14 H11 110.8
Si1 C14 H11 110.8
H10 C14 H11 108.9
C16 C15 C18 126.5(3)
C16 C15 C14 118.6(3)
C18 C15 C14 114.9(3)
C15 C16 C19 125.3(4)
C15 C16 C17 118.3(3)
C19 C16 C17 116.4(3)
C16 C17 C1 114.1(3)
C16 C17 H12 108.7
C1 C17 H12 108.7
C16 C17 H13 108.7
C1 C17 H13 108.7
H12 C17 H13 107.6
C15 C18 H14 109.5
C15 C18 H15 109.5
H14 C18 H15 109.5
C15 C18 H16 109.5
H14 C18 H16 109.5
H15 C18 H16 109.5
C16 C19 H17 109.5
C16 C19 H18 109.5
H17 C19 H18 109.5
C16 C19 H19 109.5
H17 C19 H19 109.5
H18 C19 H19 109.5
C21 C20 C25 117.8(3)
C21 C20 Si1 116.9(2)
C25 C20 Si1 123.4(2)
C22 C21 C20 119.9(3)
C22 C21 C26 115.9(3)
C20 C21 C26 124.2(3)
C21 C22 C23 122.6(3)
C21 C22 H20 118.7
C23 C22 H20 118.7
C24 C23 C22 117.4(3)
C24 C23 C27 122.6(3)
C22 C23 C27 120.0(3)
C23 C24 C25 122.6(3)
C23 C24 H21 118.7
C25 C24 H21 118.7
C24 C25 C20 119.4(3)
C24 C25 C28 116.5(3)
C20 C25 C28 124.1(3)
C21 C26 Si3 113.7(2)
C21 C26 Si2 110.7(2)
Si3 C26 Si2 114.44(17)
C21 C26 H22 105.7
Si3 C26 H22 105.7
Si2 C26 H22 105.7
C23 C27 Si5 111.2(2)
C23 C27 Si4 112.5(2)
Si5 C27 Si4 121.98(17)
C23 C27 H23 102.7
Si5 C27 H23 102.7
Si4 C27 H23 102.7
C25 C28 Si7 113.4(2)
C25 C28 Si6 112.8(2)
Si7 C28 Si6 116.96(17)
C25 C28 H24 103.9
Si7 C28 H24 103.9
Si6 C28 H24 103.9
C29 Si2 C30 108.50(17)
C29 Si2 C31 107.45(19)
C30 Si2 C31 105.94(17)
C29 Si2 C26 109.32(16)
C30 Si2 C26 111.42(15)
C31 Si2 C26 114.00(17)
C34 Si3 C32 108.5(2)
C34 Si3 C33 105.19(19)
C32 Si3 C33 106.93(19)
C34 Si3 C26 111.75(17)
C32 Si3 C26 109.94(17)
C33 Si3 C26 114.18(16)
C37 Si4 C35 108.7(2)
C37 Si4 C36 108.82(18)
C35 Si4 C36 109.71(18)
C37 Si4 C27 113.43(17)
C35 Si4 C27 107.13(17)
C36 Si4 C27 108.98(16)
C40 Si5 C39 107.7(2)
C40 Si5 C38 108.5(2)
C39 Si5 C38 109.25(19)
C40 Si5 C27 114.44(18)
C39 Si5 C27 109.65(17)
C38 Si5 C27 107.21(16)
C41 Si6 C43 110.68(19)
C41 Si6 C42 106.25(18)
C43 Si6 C42 106.9(2)
C41 Si6 C28 109.94(16)
C43 Si6 C28 106.33(17)
C42 Si6 C28 116.72(17)
C44 Si7 C46 110.1(2)
C44 Si7 C45 106.51(19)
C46 Si7 C45 105.84(18)
C44 Si7 C28 109.03(16)
C46 Si7 C28 108.98(17)
C45 Si7 C28 116.24(17)
Si2 C29 H25 109.5
Si2 C29 H26 109.5
H25 C29 H26 109.5
Si2 C29 H27 109.5
H25 C29 H27 109.5
H26 C29 H27 109.5
Si2 C30 H28 109.5
Si2 C30 H29 109.5
H28 C30 H29 109.5
Si2 C30 H30 109.5
H28 C30 H30 109.5
H29 C30 H30 109.5
Si2 C31 H31 109.5
Si2 C31 H32 109.5
H31 C31 H32 109.5
Si2 C31 H33 109.5
H31 C31 H33 109.5
H32 C31 H33 109.5
Si3 C32 H34 109.5
Si3 C32 H35 109.5
H34 C32 H35 109.5
Si3 C32 H36 109.5
H34 C32 H36 109.5
H35 C32 H36 109.5
Si3 C33 H37 109.5
Si3 C33 H38 109.5
H37 C33 H38 109.5
Si3 C33 H39 109.5
H37 C33 H39 109.5
H38 C33 H39 109.5
Si3 C34 H40 109.5
Si3 C34 H41 109.5
H40 C34 H41 109.5
Si3 C34 H42 109.5
H40 C34 H42 109.5
H41 C34 H42 109.5
Si4 C35 H43 109.5
Si4 C35 H44 109.5
H43 C35 H44 109.5
Si4 C35 H45 109.5
H43 C35 H45 109.5
H44 C35 H45 109.5
Si4 C36 H46 109.5
Si4 C36 H47 109.5
H46 C36 H47 109.5
Si4 C36 H48 109.5
H46 C36 H48 109.5
H47 C36 H48 109.5
Si4 C37 H49 109.5
Si4 C37 H50 109.5
H49 C37 H50 109.5
Si4 C37 H51 109.5
H49 C37 H51 109.5
H50 C37 H51 109.5
Si5 C38 H52 109.5
Si5 C38 H53 109.5
H52 C38 H53 109.5
Si5 C38 H54 109.5
H52 C38 H54 109.5
H53 C38 H54 109.5
Si5 C39 H55 109.5
Si5 C39 H56 109.5
H55 C39 H56 109.5
Si5 C39 H57 109.5
H55 C39 H57 109.5
H56 C39 H57 109.5
Si5 C40 H58 109.5
Si5 C40 H59 109.5
H58 C40 H59 109.5
Si5 C40 H60 109.5
H58 C40 H60 109.5
H59 C40 H60 109.5
Si6 C41 H61 109.5
Si6 C41 H62 109.5
H61 C41 H62 109.5
Si6 C41 H63 109.5
H61 C41 H63 109.5
H62 C41 H63 109.5
Si6 C42 H64 109.5
Si6 C42 H65 109.5
H64 C42 H65 109.5
Si6 C42 H66 109.5
H64 C42 H66 109.5
H65 C42 H66 109.5
Si6 C43 H67 109.5
Si6 C43 H68 109.5
H67 C43 H68 109.5
Si6 C43 H69 109.5
H67 C43 H69 109.5
H68 C43 H69 109.5
Si7 C44 H70 109.5
Si7 C44 H71 109.5
H70 C44 H71 109.5
Si7 C44 H72 109.5
H70 C44 H72 109.5
H71 C44 H72 109.5
Si7 C45 H73 109.5
Si7 C45 H74 109.5
H73 C45 H74 109.5
Si7 C45 H75 109.5
H73 C45 H75 109.5
H74 C45 H75 109.5
Si7 C46 H76 109.5
Si7 C46 H77 109.5
H76 C46 H77 109.5
Si7 C46 H78 109.5
H76 C46 H78 109.5
H77 C46 H78 109.5

loop_
_geom_bond_atom_site_label_1
_geom_bond_atom_site_label_2
_geom_bond_distance
Si1 C14 1.886(4)
Si1 C20 1.910(3)
Si1 C1 1.960(3)
Si1 H1 1.48(4)
C1 C13 1.519(5)
C1 C2 1.532(5)
C1 C17 1.582(5)
C2 C7 1.384(5)
C2 C3 1.402(5)
C3 C4 1.390(5)
C3 H2 0.9500
C4 C5 1.378(5)
C4 H3 0.9500
C5 C6 1.384(5)
C5 H4 0.9500
C6 C7 1.390(5)
C6 H5 0.9500
C7 O1 1.389(4)
O1 C8 1.389(4)
C8 C13 1.381(5)
C8 C9 1.385(5)
C9 C10 1.385(5)
C9 H6 0.9500
C10 C11 1.382(6)
C10 H7 0.9500
C11 C12 1.376(5)
C11 H8 0.9500
C12 C13 1.408(5)
C12 H9 0.9500
C14 C15 1.526(5)
C14 H10 0.9900
C14 H11 0.9900
C15 C16 1.340(5)
C15 C18 1.497(5)
C16 C19 1.506(5)
C16 C17 1.513(5)
C17 H12 0.9900
C17 H13 0.9900
C18 H14 0.9800
C18 H15 0.9800
C18 H16 0.9800
C19 H17 0.9800
C19 H18 0.9800
C19 H19 0.9800
C20 C21 1.423(5)
C20 C25 1.428(4)
C21 C22 1.393(4)
C21 C26 1.522(4)
C22 C23 1.395(4)
C22 H20 0.9500
C23 C24 1.383(5)
C23 C27 1.522(4)
C24 C25 1.409(4)
C24 H21 0.9500
C25 C28 1.520(5)
C26 Si3 1.908(3)
C26 Si2 1.919(3)
C26 H22 1.0000
C27 Si5 1.886(4)
C27 Si4 1.891(3)
C27 H23 1.0000
C28 Si7 1.903(3)
C28 Si6 1.911(3)
C28 H24 1.0000
Si2 C29 1.866(4)
Si2 C30 1.870(3)
Si2 C31 1.884(4)
Si3 C34 1.857(4)
Si3 C32 1.869(4)
Si3 C33 1.877(4)
Si4 C37 1.867(4)
Si4 C35 1.867(4)
Si4 C36 1.872(4)
Si5 C40 1.861(4)
Si5 C39 1.876(4)
Si5 C38 1.877(4)
Si6 C41 1.861(4)
Si6 C43 1.873(4)
Si6 C42 1.876(4)
Si7 C44 1.865(4)
Si7 C46 1.881(4)
Si7 C45 1.886(4)
C29 H25 0.9800
C29 H26 0.9800
C29 H27 0.9800
C30 H28 0.9800
C30 H29 0.9800
C30 H30 0.9800
C31 H31 0.9800
C31 H32 0.9800
C31 H33 0.9800
C32 H34 0.9800
C32 H35 0.9800
C32 H36 0.9800
C33 H37 0.9800
C33 H38 0.9800
C33 H39 0.9800
C34 H40 0.9800
C34 H41 0.9800
C34 H42 0.9800
C35 H43 0.9800
C35 H44 0.9800
C35 H45 0.9800
C36 H46 0.9800
C36 H47 0.9800
C36 H48 0.9800
C37 H49 0.9800
C37 H50 0.9800
C37 H51 0.9800
C38 H52 0.9800
C38 H53 0.9800
C38 H54 0.9800
C39 H55 0.9800
C39 H56 0.9800
C39 H57 0.9800
C40 H58 0.9800
C40 H59 0.9800
C40 H60 0.9800
C41 H61 0.9800
C41 H62 0.9800
C41 H63 0.9800
C42 H64 0.9800
C42 H65 0.9800
C42 H66 0.9800
C43 H67 0.9800
C43 H68 0.9800
C43 H69 0.9800
C44 H70 0.9800
C44 H71 0.9800
C44 H72 0.9800
C45 H73 0.9800
C45 H74 0.9800
C45 H75 0.9800
C46 H76 0.9800
C46 H77 0.9800
C46 H78 0.9800

loop_
_geom_torsion_atom_site_label_1
_geom_torsion_atom_site_label_2
_geom_torsion_atom_site_label_3
_geom_torsion_atom_site_label_4
_geom_torsion
C14 Si1 C1 C13 110.8(3)
C20 Si1 C1 C13 -24.9(3)
C14 Si1 C1 C2 -122.9(3)
C20 Si1 C1 C2 101.5(3)
C14 Si1 C1 C17 -6.1(3)
C20 Si1 C1 C17 -141.7(2)
C13 C1 C2 C7 -15.4(4)
C17 C1 C2 C7 99.9(4)
Si1 C1 C2 C7 -143.7(3)
C13 C1 C2 C3 171.1(3)
C17 C1 C2 C3 -73.5(4)
Si1 C1 C2 C3 42.9(4)
C7 C2 C3 C4 1.1(5)
C1 C2 C3 C4 174.8(3)
C2 C3 C4 C5 -0.2(6)
C3 C4 C5 C6 -0.7(6)
C4 C5 C6 C7 0.8(6)
C3 C2 C7 O1 177.0(3)
C1 C2 C7 O1 3.1(5)
C3 C2 C7 C6 -1.0(5)
C1 C2 C7 C6 -174.9(3)
C5 C6 C7 C2 0.1(5)
C5 C6 C7 O1 -178.0(3)
C2 C7 O1 C8 10.9(5)
C6 C7 O1 C8 -171.0(3)
C7 O1 C8 C13 -10.6(5)
C7 O1 C8 C9 169.3(3)
C13 C8 C9 C10 -1.3(6)
O1 C8 C9 C10 178.7(3)
C8 C9 C10 C11 0.0(6)
C9 C10 C11 C12 0.8(6)
C10 C11 C12 C13 -0.2(6)
C9 C8 C13 C12 1.9(5)
O1 C8 C13 C12 -178.2(3)
C9 C8 C13 C1 176.4(3)
O1 C8 C13 C1 -3.6(5)
C11 C12 C13 C8 -1.1(5)
C11 C12 C13 C1 -175.6(3)
C2 C1 C13 C8 15.8(4)
C17 C1 C13 C8 -99.8(4)
Si1 C1 C13 C8 143.5(3)
C2 C1 C13 C12 -170.0(3)
C17 C1 C13 C12 74.5(4)
Si1 C1 C13 C12 -42.2(4)
C20 Si1 C14 C15 -166.5(2)
C1 Si1 C14 C15 56.0(3)
Si1 C14 C15 C16 -60.2(4)
Si1 C14 C15 C18 117.8(3)
C18 C15 C16 C19 3.8(6)
C14 C15 C16 C19 -178.4(4)
C18 C15 C16 C17 -176.3(4)
C14 C15 C16 C17 1.5(5)
C15 C16 C17 C1 62.7(4)
C19 C16 C17 C1 -117.4(4)
C13 C1 C17 C16 -170.6(3)
C2 C1 C17 C16 71.6(4)
Si1 C1 C17 C16 -49.1(3)
C14 Si1 C20 C21 161.9(3)
C1 Si1 C20 C21 -70.0(3)
C14 Si1 C20 C25 -2.3(4)
C1 Si1 C20 C25 125.8(3)
C25 C20 C21 C22 4.5(5)
Si1 C20 C21 C22 -160.6(3)
C25 C20 C21 C26 -175.4(3)
Si1 C20 C21 C26 19.5(4)
C20 C21 C22 C23 0.4(5)
C26 C21 C22 C23 -179.7(3)
C21 C22 C23 C24 -4.5(5)
C21 C22 C23 C27 174.3(3)
C22 C23 C24 C25 3.7(5)
C27 C23 C24 C25 -175.0(3)
C23 C24 C25 C20 1.1(5)
C23 C24 C25 C28 -178.9(3)
C21 C20 C25 C24 -5.2(5)
Si1 C20 C25 C24 158.9(3)
C21 C20 C25 C28 174.8(3)
Si1 C20 C25 C28 -21.1(5)
C22 C21 C26 Si3 65.7(3)
C20 C21 C26 Si3 -114.4(3)
C22 C21 C26 Si2 -64.8(3)
C20 C21 C26 Si2 115.1(3)
C24 C23 C27 Si5 70.1(4)
C22 C23 C27 Si5 -108.7(3)
C24 C23 C27 Si4 -70.9(4)
C22 C23 C27 Si4 110.4(3)
C24 C25 C28 Si7 -68.5(3)
C20 C25 C28 Si7 111.5(3)
C24 C25 C28 Si6 67.4(3)
C20 C25 C28 Si6 -112.6(3)
C21 C26 Si2 C29 -31.1(3)
Si3 C26 Si2 C29 -161.24(18)
C21 C26 Si2 C30 -151.0(2)
Si3 C26 Si2 C30 78.8(2)
C21 C26 Si2 C31 89.1(3)
Si3 C26 Si2 C31 -41.0(2)
C21 C26 Si3 C34 59.7(3)
Si2 C26 Si3 C34 -171.63(19)
C21 C26 Si3 C32 -179.7(2)
Si2 C26 Si3 C32 -51.0(2)
C21 C26 Si3 C33 -59.5(3)
Si2 C26 Si3 C33 69.1(2)
C23 C27 Si4 C37 74.5(3)
Si5 C27 Si4 C37 -61.7(3)
C23 C27 Si4 C35 -45.5(3)
Si5 C27 Si4 C35 178.3(2)
C23 C27 Si4 C36 -164.2(2)
Si5 C27 Si4 C36 59.7(2)
C23 C27 Si5 C40 -75.8(3)
Si4 C27 Si5 C40 60.9(3)
C23 C27 Si5 C39 163.1(2)
Si4 C27 Si5 C39 -60.3(3)
C23 C27 Si5 C38 44.6(3)
Si4 C27 Si5 C38 -178.8(2)
C25 C28 Si6 C41 20.4(3)
Si7 C28 Si6 C41 154.60(18)
C25 C28 Si6 C43 140.3(2)
Si7 C28 Si6 C43 -85.5(2)
C25 C28 Si6 C42 -100.6(3)
Si7 C28 Si6 C42 33.6(3)
C25 C28 Si7 C44 -28.7(3)
Si6 C28 Si7 C44 -162.58(19)
C25 C28 Si7 C46 -148.9(2)
Si6 C28 Si7 C46 77.2(2)
C25 C28 Si7 C45 91.7(3)
Si6 C28 Si7 C45 -42.2(3)
